data_7249233
loop_
_publ_author_name
'Ravi, Sasikala'
'Priyadharsan, R. Rameshbabu'
'Karthikeyan, Subramanian'
'Pannipara, Mehboobali'
'Al-Sehemi, Abdullah G.'
'Moon, Dohyun'
'Anthony, Savarimuthu Philip'

_publ_section_title
;
 Self-reversible mechanofluorochromic AIEgens with tunable solid-state
 fluorescence: effect of acceptors and intermolecular interactions
;
_journal_issue 37
_journal_name_full CrystEngComm
_journal_page_first 5241
_journal_page_last 5248
_journal_paper_doi 10.1039/D4CE00729H
_journal_volume 26
_journal_year 2024
_chemical_formula_moiety 'C23 H17 N3 O2'
_chemical_formula_sum 'C23 H17 N3 O2'
_chemical_formula_weight 367.39
_space_group_crystal_system triclinic
_space_group_IT_number 2
_space_group_name_Hall '-P 1'
_space_group_name_H-M_alt 'P -1'
_atom_sites_solution_hydrogens geom
_audit_creation_method SHELXL-2019/3
_audit_update_record
;
2024-07-18 deposited with the CCDC.	2024-08-21 downloaded from the CCDC.
;
_cell_angle_alpha 67.14(3)
_cell_angle_beta 84.08(3)
_cell_angle_gamma 70.78(3)
_cell_formula_units_Z 4
_cell_length_a 12.001(2)
_cell_length_b 12.848(3)
_cell_length_c 15.283(3)
_cell_measurement_reflns_used 116326
_cell_measurement_temperature 221(2)
_cell_measurement_theta_max 30.000
_cell_measurement_theta_min 0.361
_cell_volume 2049.5(9)
_computing_cell_refinement '<i>HKL3000sm</i>(Otwinowski & Minor, 1997)'
_computing_data_collection '<i>PAL BL2D-SMDC Program</i>(Shin et.al, 2016)'
_computing_data_reduction '<i>HKL3000sm</i>(Otwinowski & Minor, 1997)'
_computing_molecular_graphics '<i>DIAMOND 4</i>(Putx&Brandenburg, 2014)'
_computing_publication_material '<i>publCIF</i>(Westrip, 2010)'
_computing_structure_refinement '<i>SHELXL-2018</i>(Sheldrick, 2018)'
_computing_structure_solution '<i>SHELXT-2018</i>(Sheldrick, 2018)'
_diffrn_ambient_temperature 221(2)
_diffrn_measured_fraction_theta_full 0.998
_diffrn_measured_fraction_theta_max 0.996
_diffrn_measurement_device_type 'Rayonix MX225HS CCD area detector'
_diffrn_measurement_method 'omega scan'
_diffrn_radiation_type synchrotron
_diffrn_radiation_wavelength 0.630
_diffrn_reflns_av_R_equivalents 0.0502
_diffrn_reflns_av_unetI/netI 0.0826
_diffrn_reflns_Laue_measured_fraction_full 0.998
_diffrn_reflns_Laue_measured_fraction_max 0.996
_diffrn_reflns_limit_h_max 16
_diffrn_reflns_limit_h_min -16
_diffrn_reflns_limit_k_max 17
_diffrn_reflns_limit_k_min -17
_diffrn_reflns_limit_l_max 21
_diffrn_reflns_limit_l_min -21
_diffrn_reflns_number 23018
_diffrn_reflns_point_group_measured_fraction_full 0.998
_diffrn_reflns_point_group_measured_fraction_max 0.996
_diffrn_reflns_theta_full 22.210
_diffrn_reflns_theta_max 26.000
_diffrn_reflns_theta_min 1.594
_diffrn_source 'PLSII 2D bending magnet'
_exptl_absorpt_coefficient_mu 0.061
_exptl_absorpt_correction_T_max 1.000
_exptl_absorpt_correction_T_min 0.914
_exptl_absorpt_correction_type empirical
_exptl_absorpt_process_details '<i>HKL3000sm Scalepack</i>(Otwinowski et.al,2003)'
_exptl_crystal_colour yellow
_exptl_crystal_density_diffrn 1.191
_exptl_crystal_description block
_exptl_crystal_F_000 768
_exptl_crystal_size_max 0.031
_exptl_crystal_size_mid 0.025
_exptl_crystal_size_min 0.021
_refine_diff_density_max 0.309
_refine_diff_density_min -0.326
_refine_diff_density_rms 0.068
_refine_ls_extinction_coef 0.044(4)
_refine_ls_extinction_expression Fc^*^=kFc[1+0.001xFc^2^\l^3^/sin(2\q)]^-1/4^
_refine_ls_extinction_method 'SHELXL-2019/2 (Sheldrick 2019)'
_refine_ls_goodness_of_fit_ref 0.916
_refine_ls_hydrogen_treatment constr
_refine_ls_matrix_type full
_refine_ls_number_parameters 508
_refine_ls_number_reflns 11512
_refine_ls_number_restraints 0
_refine_ls_restrained_S_all 0.916
_refine_ls_R_factor_all 0.1592
_refine_ls_R_factor_gt 0.0735
_refine_ls_shift/su_max 0.000
_refine_ls_shift/su_mean 0.000
_refine_ls_structure_factor_coef Fsqd
_refine_ls_weighting_details 'w=1/[\s^2^(Fo^2^)+(0.1362P)^2^] where P=(Fo^2^+2Fc^2^)/3'
_refine_ls_weighting_scheme calc
_refine_ls_wR_factor_gt 0.2089
_refine_ls_wR_factor_ref 0.2533
_reflns_Friedel_coverage 0.000
_reflns_number_gt 4584
_reflns_number_total 11512
_reflns_threshold_expression 'I > 2\s(I)'
_cod_data_source_file d4ce00729h2.cif
_cod_data_source_block SPA939_sq
_cod_depositor_comments 'Adding full bibliography for 7249231--7249233.cif.'
_cod_database_code 7249233
_shelx_shelxl_version_number 2019/3
_shelx_space_group_comment
;
The symmetry employed for this shelxl refinement is uniquely defined
by the following loop, which should always be used as a source of
symmetry information in preference to the above space-group names.
They are only intended as comments.
;
_shelx_estimated_absorpt_t_min 0.998
_shelx_estimated_absorpt_t_max 0.999

loop_
_space_group_symop_operation_xyz
'x, y, z'
'-x, -y, -z'

loop_
_atom_site_label
_atom_site_type_symbol
_atom_site_fract_x
_atom_site_fract_y
_atom_site_fract_z
_atom_site_U_iso_or_equiv
_atom_site_adp_type
_atom_site_occupancy
_atom_site_site_symmetry_order
_atom_site_calc_flag
_atom_site_refinement_flags_posn
_atom_site_refinement_flags_adp
_atom_site_refinement_flags_occupancy
_atom_site_disorder_assembly
_atom_site_disorder_group
O1A O -0.3905(2) 0.13832(18) 1.2998(2) 0.1016(9) Uani 1 1 d . . . . .
O2A O 0.43199(17) 0.54111(16) 0.90188(13) 0.0617(5) Uani 1 1 d . . . . .
N1A N -0.12139(19) 0.35948(19) 1.23122(15) 0.0552(5) Uani 1 1 d . . . . .
N2A N 0.4660(3) 0.1520(3) 1.1007(2) 0.0952(10) Uani 1 1 d . . . . .
N3A N 0.5615(2) 0.3608(2) 0.92729(18) 0.0682(7) Uani 1 1 d . . . . .
H3AA H 0.612071 0.389851 0.888883 0.082 Uiso 1 1 calc R U . . .
H3AB H 0.577939 0.284166 0.956672 0.082 Uiso 1 1 calc R U . . .
C1A C -0.4137(4) 0.0273(3) 1.3397(4) 0.1138(16) Uani 1 1 d . . . . .
H1AA H -0.487337 0.035414 1.312842 0.171 Uiso 1 1 calc R U . . .
H1AB H -0.419755 0.004071 1.408020 0.171 Uiso 1 1 calc R U . . .
H1AC H -0.349899 -0.032937 1.325395 0.171 Uiso 1 1 calc R U . . .
C2A C -0.2860(3) 0.1426(3) 1.3215(2) 0.0703(8) Uani 1 1 d . . . . .
C3A C -0.2570(3) 0.2449(2) 1.2682(2) 0.0660(8) Uani 1 1 d . . . . .
H3A H -0.309018 0.307289 1.219908 0.079 Uiso 1 1 calc R U . . .
C4A C -0.1522(2) 0.2549(2) 1.28624(19) 0.0563(7) Uani 1 1 d . . . . .
C5A C -0.0759(3) 0.1631(3) 1.3547(2) 0.0842(10) Uani 1 1 d . . . . .
H5A H -0.004269 0.169715 1.367838 0.101 Uiso 1 1 calc R U . . .
C6A C -0.1041(4) 0.0607(3) 1.4045(3) 0.1044(13) Uani 1 1 d . . . . .
H6A H -0.049125 -0.004128 1.449089 0.125 Uiso 1 1 calc R U . . .
C7A C -0.2106(4) 0.0508(3) 1.3907(3) 0.0870(10) Uani 1 1 d . . . . .
H7A H -0.231152 -0.017690 1.428023 0.104 Uiso 1 1 calc R U . . .
C8A C -0.1899(2) 0.4766(2) 1.21679(18) 0.0544(6) Uani 1 1 d . . . . .
C9A C -0.3001(3) 0.5183(3) 1.2500(2) 0.0606(7) Uani 1 1 d . . . . .
H9A H -0.340677 0.466116 1.288579 0.073 Uiso 1 1 calc R U . . .
C10A C -0.3475(3) 0.6380(3) 1.2248(2) 0.0696(8) Uani 1 1 d . . . . .
H10A H -0.422610 0.668793 1.246387 0.084 Uiso 1 1 calc R U . . .
C11A C -0.2879(3) 0.7170(3) 1.1675(2) 0.0738(9) Uani 1 1 d . . . . .
H11A H -0.323805 0.799433 1.150366 0.089 Uiso 1 1 calc R U . . .
C12A C -0.1783(3) 0.6747(3) 1.1366(2) 0.0654(8) Uani 1 1 d . . . . .
H12A H -0.137385 0.727328 1.099496 0.078 Uiso 1 1 calc R U . . .
C13A C -0.1274(2) 0.5528(2) 1.16034(18) 0.0537(6) Uani 1 1 d . . . . .
C14A C -0.0177(2) 0.4805(2) 1.13891(17) 0.0516(6) Uani 1 1 d . . . . .
C15A C 0.0775(2) 0.5040(2) 1.08583(18) 0.0531(6) Uani 1 1 d . . . . .
H15A H 0.077805 0.583066 1.055689 0.064 Uiso 1 1 calc R U . . .
C16A C 0.1722(2) 0.4130(2) 1.07635(18) 0.0538(6) Uani 1 1 d . . . . .
C17A C 0.1684(3) 0.2964(2) 1.1211(2) 0.0626(7) Uani 1 1 d . . . . .
H17A H 0.232151 0.234212 1.113883 0.075 Uiso 1 1 calc R U . . .
C18A C 0.0761(3) 0.2687(2) 1.1749(2) 0.0621(7) Uani 1 1 d . . . . .
H18A H 0.076167 0.189421 1.204496 0.075 Uiso 1 1 calc R U . . .
C19A C -0.0177(2) 0.3616(2) 1.18411(18) 0.0536(6) Uani 1 1 d . . . . .
C20A C 0.2690(2) 0.4439(3) 1.01914(18) 0.0560(7) Uani 1 1 d . . . . .
H20A H 0.253095 0.525673 0.983144 0.067 Uiso 1 1 calc R U . . .
C21A C 0.3784(2) 0.3755(2) 1.00854(19) 0.0565(7) Uani 1 1 d . . . . .
C22A C 0.4603(2) 0.4328(2) 0.94095(19) 0.0538(6) Uani 1 1 d . . . . .
C23A C 0.4239(3) 0.2519(3) 1.0600(2) 0.0685(8) Uani 1 1 d . . . . .
O1B O 1.3378(3) 0.8654(2) 0.1148(2) 0.1147(10) Uani 1 1 d . . . . .
O2B O 0.72408(17) 0.45979(17) 0.80029(14) 0.0651(5) Uani 1 1 d . . . . .
N1B N 1.2383(2) 0.6352(2) 0.41988(18) 0.0651(7) Uani 1 1 d . . . . .
N2B N 0.6890(3) 0.8513(3) 0.6021(2) 0.0865(9) Uani 1 1 d . . . . .
N3B N 0.5880(2) 0.6390(2) 0.76655(17) 0.0634(6) Uani 1 1 d . . . . .
H3BA H 0.540702 0.610610 0.809307 0.076 Uiso 1 1 calc R U . . .
H3BB H 0.567723 0.714807 0.732034 0.076 Uiso 1 1 calc R U . . .
C1B C 1.3491(6) 0.9749(4) 0.0473(4) 0.153(2) Uani 1 1 d . . . . .
H1BA H 1.337348 0.980360 -0.016320 0.230 Uiso 1 1 calc R U . . .
H1BB H 1.427417 0.978141 0.053704 0.230 Uiso 1 1 calc R U . . .
H1BC H 1.290386 1.040830 0.058769 0.230 Uiso 1 1 calc R U . . .
C2B C 1.3123(3) 0.8580(3) 0.2052(3) 0.0861(11) Uani 1 1 d . . . . .
C3B C 1.2900(3) 0.7542(3) 0.2663(2) 0.0760(9) Uani 1 1 d . . . . .
H3B H 1.294497 0.694030 0.244386 0.091 Uiso 1 1 calc R U . . .
C4B C 1.2619(3) 0.7401(2) 0.3573(2) 0.0689(8) Uani 1 1 d . . . . .
C5B C 1.2562(3) 0.8277(3) 0.3918(3) 0.0768(9) Uani 1 1 d . . . . .
H5B H 1.236869 0.817345 0.455213 0.092 Uiso 1 1 calc R U . . .
C6B C 1.2794(3) 0.9292(3) 0.3314(3) 0.0885(11) Uani 1 1 d . . . . .
H6B H 1.275374 0.989085 0.353520 0.106 Uiso 1 1 calc R U . . .
C7B C 1.3086(3) 0.9446(3) 0.2381(3) 0.0876(11) Uani 1 1 d . . . . .
H7B H 1.325753 1.013822 0.197534 0.105 Uiso 1 1 calc R U . . .
C8B C 1.3185(3) 0.5208(2) 0.4494(2) 0.0578(7) Uani 1 1 d . . . . .
C9B C 1.4285(3) 0.4793(3) 0.4159(2) 0.0664(8) Uani 1 1 d . . . . .
H9B H 1.460889 0.530923 0.366344 0.080 Uiso 1 1 calc R U . . .
C10B C 1.4882(3) 0.3619(3) 0.4568(2) 0.0707(8) Uani 1 1 d . . . . .
H10B H 1.563855 0.332079 0.435576 0.085 Uiso 1 1 calc R U . . .
C11B C 1.4408(3) 0.2839(3) 0.5293(2) 0.0752(9) Uani 1 1 d . . . . .
H11B H 1.484098 0.202465 0.555222 0.090 Uiso 1 1 calc R U . . .
C12B C 1.3315(3) 0.3247(3) 0.5633(2) 0.0659(8) Uani 1 1 d . . . . .
H12B H 1.299820 0.272203 0.612773 0.079 Uiso 1 1 calc R U . . .
C13B C 1.2689(2) 0.4448(2) 0.52330(19) 0.0549(6) Uani 1 1 d . . . . .
C14B C 1.1544(2) 0.5170(2) 0.53867(19) 0.0561(7) Uani 1 1 d . . . . .
C15B C 1.0654(2) 0.4936(2) 0.60119(19) 0.0555(7) Uani 1 1 d . . . . .
H15B H 1.075571 0.416464 0.646665 0.067 Uiso 1 1 calc R U . . .
C16B C 0.9612(3) 0.5846(2) 0.59636(19) 0.0575(7) Uani 1 1 d . . . . .
C17B C 0.9475(3) 0.6979(3) 0.5265(2) 0.0661(8) Uani 1 1 d . . . . .
H17B H 0.875424 0.758579 0.521260 0.079 Uiso 1 1 calc R U . . .
C18B C 1.0352(3) 0.7238(3) 0.4653(2) 0.0706(8) Uani 1 1 d . . . . .
H18B H 1.024891 0.800710 0.419342 0.085 Uiso 1 1 calc R U . . .
C19B C 1.1395(3) 0.6322(3) 0.4739(2) 0.0614(7) Uani 1 1 d . . . . .
C20B C 0.8702(3) 0.5556(3) 0.66273(19) 0.0573(7) Uani 1 1 d . . . . .
H20B H 0.886471 0.473972 0.699447 0.069 Uiso 1 1 calc R U . . .
C21B C 0.7676(3) 0.6246(2) 0.68074(19) 0.0562(7) Uani 1 1 d . . . . .
C22B C 0.6903(3) 0.5673(3) 0.75407(19) 0.0550(7) Uani 1 1 d . . . . .
C23B C 0.7255(3) 0.7495(3) 0.6359(2) 0.0640(7) Uani 1 1 d . . . . .

loop_
_atom_site_aniso_label
_atom_site_aniso_U_11
_atom_site_aniso_U_22
_atom_site_aniso_U_33
_atom_site_aniso_U_23
_atom_site_aniso_U_13
_atom_site_aniso_U_12
O1A 0.0668(15) 0.0688(13) 0.147(2) -0.0048(14) -0.0041(15) -0.0344(12)
O2A 0.0586(12) 0.0670(12) 0.0563(11) -0.0156(9) 0.0085(9) -0.0272(9)
N1A 0.0511(13) 0.0634(13) 0.0520(13) -0.0185(10) 0.0103(10) -0.0258(11)
N2A 0.082(2) 0.0773(18) 0.107(2) -0.0184(17) 0.0336(18) -0.0302(16)
N3A 0.0652(17) 0.0682(14) 0.0736(16) -0.0263(12) 0.0262(13) -0.0316(13)
C1A 0.090(3) 0.069(2) 0.166(4) -0.009(2) 0.003(3) -0.047(2)
C2A 0.0569(18) 0.0652(17) 0.080(2) -0.0133(16) 0.0117(16) -0.0272(15)
C3A 0.0535(17) 0.0616(16) 0.0697(19) -0.0109(14) 0.0075(14) -0.0201(13)
C4A 0.0572(17) 0.0590(15) 0.0487(15) -0.0117(12) 0.0051(13) -0.0250(13)
C5A 0.093(3) 0.088(2) 0.066(2) -0.0060(17) -0.0157(19) -0.043(2)
C6A 0.123(4) 0.085(2) 0.084(3) 0.009(2) -0.037(2) -0.043(2)
C7A 0.097(3) 0.079(2) 0.072(2) 0.0004(17) 0.002(2) -0.047(2)
C8A 0.0592(17) 0.0664(16) 0.0431(14) -0.0200(12) 0.0070(12) -0.0292(14)
C9A 0.0575(18) 0.0714(18) 0.0591(17) -0.0281(14) 0.0154(14) -0.0281(14)
C10A 0.0618(19) 0.079(2) 0.071(2) -0.0353(16) 0.0142(16) -0.0219(16)
C11A 0.078(2) 0.0687(18) 0.077(2) -0.0312(16) 0.0118(18) -0.0242(17)
C12A 0.072(2) 0.0697(18) 0.0591(17) -0.0245(14) 0.0120(15) -0.0303(15)
C13A 0.0570(17) 0.0659(16) 0.0428(14) -0.0203(12) 0.0050(12) -0.0266(13)
C14A 0.0556(16) 0.0611(15) 0.0402(13) -0.0160(11) 0.0050(12) -0.0257(13)
C15A 0.0570(16) 0.0610(15) 0.0442(14) -0.0166(11) 0.0054(12) -0.0272(13)
C16A 0.0513(16) 0.0646(16) 0.0485(15) -0.0179(12) 0.0051(12) -0.0271(13)
C17A 0.0515(17) 0.0678(17) 0.0703(19) -0.0261(14) 0.0106(14) -0.0238(14)
C18A 0.0553(17) 0.0580(15) 0.0709(19) -0.0181(14) 0.0120(14) -0.0257(14)
C19A 0.0538(16) 0.0644(15) 0.0473(14) -0.0187(12) 0.0052(12) -0.0285(13)
C20A 0.0553(17) 0.0711(16) 0.0459(15) -0.0200(13) 0.0046(13) -0.0286(14)
C21A 0.0571(17) 0.0687(16) 0.0474(15) -0.0186(13) 0.0110(13) -0.0313(14)
C22A 0.0497(16) 0.0630(16) 0.0504(15) -0.0182(13) 0.0074(12) -0.0255(13)
C23A 0.0609(19) 0.0692(19) 0.070(2) -0.0177(16) 0.0212(15) -0.0291(15)
O1B 0.158(3) 0.0738(15) 0.105(2) -0.0325(14) 0.0699(19) -0.0493(16)
O2B 0.0634(13) 0.0714(12) 0.0653(12) -0.0234(10) 0.0178(10) -0.0348(10)
N1B 0.0617(15) 0.0605(13) 0.0758(16) -0.0266(12) 0.0283(13) -0.0296(12)
N2B 0.093(2) 0.0775(18) 0.088(2) -0.0292(16) 0.0373(17) -0.0396(16)
N3B 0.0615(16) 0.0729(15) 0.0550(14) -0.0173(11) 0.0133(12) -0.0319(13)
C1B 0.218(6) 0.083(3) 0.134(4) -0.025(3) 0.095(4) -0.062(3)
C2B 0.083(2) 0.0669(19) 0.106(3) -0.0338(18) 0.047(2) -0.0312(17)
C3B 0.080(2) 0.0605(17) 0.089(2) -0.0309(16) 0.0362(19) -0.0308(16)
C4B 0.0606(18) 0.0573(16) 0.093(2) -0.0330(16) 0.0289(17) -0.0257(14)
C5B 0.070(2) 0.0719(19) 0.094(2) -0.0343(18) 0.0147(18) -0.0291(16)
C6B 0.075(2) 0.071(2) 0.132(3) -0.046(2) 0.017(2) -0.0337(18)
C7B 0.083(2) 0.0634(19) 0.117(3) -0.0311(19) 0.037(2) -0.0377(17)
C8B 0.0592(17) 0.0616(16) 0.0626(17) -0.0282(13) 0.0098(14) -0.0283(14)
C9B 0.0642(19) 0.0721(18) 0.074(2) -0.0355(16) 0.0229(16) -0.0326(16)
C10B 0.066(2) 0.076(2) 0.077(2) -0.0371(17) 0.0098(16) -0.0239(16)
C11B 0.076(2) 0.0696(18) 0.074(2) -0.0249(16) 0.0069(18) -0.0195(17)
C12B 0.068(2) 0.0684(18) 0.0577(17) -0.0183(14) 0.0011(15) -0.0237(15)
C13B 0.0572(17) 0.0689(16) 0.0490(15) -0.0276(13) 0.0085(13) -0.0285(14)
C14B 0.0615(18) 0.0677(16) 0.0505(15) -0.0261(13) 0.0062(13) -0.0314(14)
C15B 0.0571(17) 0.0689(17) 0.0467(15) -0.0229(12) 0.0071(13) -0.0279(14)
C16B 0.0624(18) 0.0704(17) 0.0496(15) -0.0230(13) 0.0117(13) -0.0359(15)
C17B 0.0570(18) 0.0716(18) 0.0684(19) -0.0248(15) 0.0168(15) -0.0251(14)
C18B 0.071(2) 0.0607(16) 0.077(2) -0.0205(15) 0.0239(17) -0.0293(16)
C19B 0.0607(18) 0.0665(16) 0.0658(18) -0.0291(14) 0.0181(14) -0.0308(15)
C20B 0.0584(18) 0.0717(17) 0.0498(15) -0.0234(13) 0.0119(13) -0.0333(14)
C21B 0.0614(18) 0.0692(16) 0.0477(15) -0.0212(13) 0.0074(13) -0.0356(14)
C22B 0.0574(18) 0.0721(18) 0.0452(15) -0.0252(13) 0.0096(13) -0.0315(15)
C23B 0.0654(19) 0.074(2) 0.0610(18) -0.0263(15) 0.0168(15) -0.0356(16)

loop_
_atom_type_symbol
_atom_type_description
_atom_type_scat_dispersion_real
_atom_type_scat_dispersion_imag
_atom_type_scat_source
C C 0.0021 0.0012 'International Tables Vol C Tables 4.2.6.8 and 6.1.1.4'
H H 0.0000 0.0000 'International Tables Vol C Tables 4.2.6.8 and 6.1.1.4'
N N 0.0044 0.0025 'International Tables Vol C Tables 4.2.6.8 and 6.1.1.4'
O O 0.0080 0.0047 'International Tables Vol C Tables 4.2.6.8 and 6.1.1.4'

loop_
_geom_angle_atom_site_label_1
_geom_angle_atom_site_label_2
_geom_angle_atom_site_label_3
_geom_angle
_geom_angle_site_symmetry_1
_geom_angle_site_symmetry_3
_geom_angle_publ_flag
C2A O1A C1A 118.5(3) . . ?
C19A N1A C8A 108.3(2) . . ?
C19A N1A C4A 125.4(2) . . ?
C8A N1A C4A 126.3(2) . . ?
C22A N3A H3AA 120.0 . . ?
C22A N3A H3AB 120.0 . . ?
H3AA N3A H3AB 120.0 . . ?
O1A C1A H1AA 109.5 . . ?
O1A C1A H1AB 109.5 . . ?
H1AA C1A H1AB 109.5 . . ?
O1A C1A H1AC 109.5 . . ?
H1AA C1A H1AC 109.5 . . ?
H1AB C1A H1AC 109.5 . . ?
O1A C2A C7A 122.4(3) . . ?
O1A C2A C3A 116.8(3) . . ?
C7A C2A C3A 120.8(3) . . ?
C4A C3A C2A 119.8(3) . . ?
C4A C3A H3A 120.1 . . ?
C2A C3A H3A 120.1 . . ?
C5A C4A C3A 119.8(3) . . ?
C5A C4A N1A 120.1(3) . . ?
C3A C4A N1A 120.1(3) . . ?
C4A C5A C6A 119.6(3) . . ?
C4A C5A H5A 120.2 . . ?
C6A C5A H5A 120.2 . . ?
C7A C6A C5A 121.5(3) . . ?
C7A C6A H6A 119.2 . . ?
C5A C6A H6A 119.2 . . ?
C2A C7A C6A 118.3(3) . . ?
C2A C7A H7A 120.9 . . ?
C6A C7A H7A 120.9 . . ?
C9A C8A N1A 129.2(2) . . ?
C9A C8A C13A 122.3(3) . . ?
N1A C8A C13A 108.5(2) . . ?
C10A C9A C8A 117.2(3) . . ?
C10A C9A H9A 121.4 . . ?
C8A C9A H9A 121.4 . . ?
C9A C10A C11A 122.1(3) . . ?
C9A C10A H10A 119.0 . . ?
C11A C10A H10A 119.0 . . ?
C12A C11A C10A 120.2(3) . . ?
C12A C11A H11A 119.9 . . ?
C10A C11A H11A 119.9 . . ?
C11A C12A C13A 119.4(3) . . ?
C11A C12A H12A 120.3 . . ?
C13A C12A H12A 120.3 . . ?
C12A C13A C8A 118.9(3) . . ?
C12A C13A C14A 133.6(2) . . ?
C8A C13A C14A 107.5(2) . . ?
C15A C14A C19A 119.3(3) . . ?
C15A C14A C13A 134.3(2) . . ?
C19A C14A C13A 106.4(2) . . ?
C14A C15A C16A 120.9(2) . . ?
C14A C15A H15A 119.6 . . ?
C16A C15A H15A 119.6 . . ?
C15A C16A C17A 118.2(2) . . ?
C15A C16A C20A 118.1(2) . . ?
C17A C16A C20A 123.7(3) . . ?
C18A C17A C16A 123.0(3) . . ?
C18A C17A H17A 118.5 . . ?
C16A C17A H17A 118.5 . . ?
C17A C18A C19A 117.8(2) . . ?
C17A C18A H18A 121.1 . . ?
C19A C18A H18A 121.1 . . ?
N1A C19A C18A 129.8(2) . . ?
N1A C19A C14A 109.3(2) . . ?
C18A C19A C14A 120.8(2) . . ?
C21A C20A C16A 131.1(3) . . ?
C21A C20A H20A 114.4 . . ?
C16A C20A H20A 114.4 . . ?
C20A C21A C23A 124.1(2) . . ?
C20A C21A C22A 119.3(2) . . ?
C23A C21A C22A 116.5(3) . . ?
O2A C22A N3A 123.2(2) . . ?
O2A C22A C21A 120.2(3) . . ?
N3A C22A C21A 116.6(2) . . ?
N2A C23A C21A 176.8(3) . . ?
C2B O1B C1B 117.7(3) . . ?
C19B N1B C8B 108.3(2) . . ?
C19B N1B C4B 125.1(2) . . ?
C8B N1B C4B 125.8(2) . . ?
C22B N3B H3BA 120.0 . . ?
C22B N3B H3BB 120.0 . . ?
H3BA N3B H3BB 120.0 . . ?
O1B C1B H1BA 109.5 . . ?
O1B C1B H1BB 109.5 . . ?
H1BA C1B H1BB 109.5 . . ?
O1B C1B H1BC 109.5 . . ?
H1BA C1B H1BC 109.5 . . ?
H1BB C1B H1BC 109.5 . . ?
O1B C2B C7B 124.2(3) . . ?
O1B C2B C3B 115.9(3) . . ?
C7B C2B C3B 119.9(3) . . ?
C4B C3B C2B 119.9(3) . . ?
C4B C3B H3B 120.0 . . ?
C2B C3B H3B 120.0 . . ?
C3B C4B C5B 121.0(3) . . ?
C3B C4B N1B 120.3(3) . . ?
C5B C4B N1B 118.6(3) . . ?
C6B C5B C4B 118.7(3) . . ?
C6B C5B H5B 120.7 . . ?
C4B C5B H5B 120.7 . . ?
C5B C6B C7B 120.9(3) . . ?
C5B C6B H6B 119.6 . . ?
C7B C6B H6B 119.6 . . ?
C2B C7B C6B 119.6(3) . . ?
C2B C7B H7B 120.2 . . ?
C6B C7B H7B 120.2 . . ?
C9B C8B N1B 129.7(3) . . ?
C9B C8B C13B 121.8(3) . . ?
N1B C8B C13B 108.5(2) . . ?
C10B C9B C8B 117.7(3) . . ?
C10B C9B H9B 121.1 . . ?
C8B C9B H9B 121.1 . . ?
C9B C10B C11B 121.9(3) . . ?
C9B C10B H10B 119.0 . . ?
C11B C10B H10B 119.0 . . ?
C12B C11B C10B 120.6(3) . . ?
C12B C11B H11B 119.7 . . ?
C10B C11B H11B 119.7 . . ?
C11B C12B C13B 118.6(3) . . ?
C11B C12B H12B 120.7 . . ?
C13B C12B H12B 120.7 . . ?
C12B C13B C8B 119.3(3) . . ?
C12B C13B C14B 134.0(3) . . ?
C8B C13B C14B 106.7(2) . . ?
C15B C14B C19B 119.5(3) . . ?
C15B C14B C13B 133.7(3) . . ?
C19B C14B C13B 106.8(2) . . ?
C14B C15B C16B 119.7(3) . . ?
C14B C15B H15B 120.1 . . ?
C16B C15B H15B 120.1 . . ?
C15B C16B C17B 118.8(2) . . ?
C15B C16B C20B 117.7(2) . . ?
C17B C16B C20B 123.4(3) . . ?
C18B C17B C16B 122.4(3) . . ?
C18B C17B H17B 118.8 . . ?
C16B C17B H17B 118.8 . . ?
C17B C18B C19B 117.4(3) . . ?
C17B C18B H18B 121.3 . . ?
C19B C18B H18B 121.3 . . ?
N1B C19B C18B 128.2(3) . . ?
N1B C19B C14B 109.7(3) . . ?
C18B C19B C14B 122.0(3) . . ?
C21B C20B C16B 131.3(3) . . ?
C21B C20B H20B 114.4 . . ?
C16B C20B H20B 114.4 . . ?
C20B C21B C23B 124.6(2) . . ?
C20B C21B C22B 118.8(3) . . ?
C23B C21B C22B 116.6(3) . . ?
O2B C22B N3B 123.2(2) . . ?
O2B C22B C21B 120.4(3) . . ?
N3B C22B C21B 116.3(3) . . ?
N2B C23B C21B 177.7(3) . . ?

loop_
_geom_bond_atom_site_label_1
_geom_bond_atom_site_label_2
_geom_bond_distance
_geom_bond_site_symmetry_2
_geom_bond_publ_flag
O1A C2A 1.354(4) . ?
O1A C1A 1.426(3) . ?
O2A C22A 1.222(3) . ?
N1A C19A 1.375(3) . ?
N1A C8A 1.398(3) . ?
N1A C4A 1.427(3) . ?
N2A C23A 1.144(4) . ?
N3A C22A 1.317(4) . ?
N3A H3AA 0.8700 . ?
N3A H3AB 0.8700 . ?
C1A H1AA 0.9700 . ?
C1A H1AB 0.9700 . ?
C1A H1AC 0.9700 . ?
C2A C7A 1.361(5) . ?
C2A C3A 1.387(4) . ?
C3A C4A 1.370(4) . ?
C3A H3A 0.9400 . ?
C4A C5A 1.361(4) . ?
C5A C6A 1.374(5) . ?
C5A H5A 0.9400 . ?
C6A C7A 1.370(5) . ?
C6A H6A 0.9400 . ?
C7A H7A 0.9400 . ?
C8A C9A 1.378(4) . ?
C8A C13A 1.399(3) . ?
C9A C10A 1.358(4) . ?
C9A H9A 0.9400 . ?
C10A C11A 1.403(4) . ?
C10A H10A 0.9400 . ?
C11A C12A 1.360(4) . ?
C11A H11A 0.9400 . ?
C12A C13A 1.390(4) . ?
C12A H12A 0.9400 . ?
C13A C14A 1.430(4) . ?
C14A C15A 1.378(4) . ?
C14A C19A 1.410(3) . ?
C15A C16A 1.380(4) . ?
C15A H15A 0.9400 . ?
C16A C17A 1.399(4) . ?
C16A C20A 1.448(4) . ?
C17A C18A 1.369(4) . ?
C17A H17A 0.9400 . ?
C18A C19A 1.387(4) . ?
C18A H18A 0.9400 . ?
C20A C21A 1.352(4) . ?
C20A H20A 0.9400 . ?
C21A C23A 1.409(4) . ?
C21A C22A 1.501(3) . ?
O1B C2B 1.357(4) . ?
O1B C1B 1.425(4) . ?
O2B C22B 1.226(3) . ?
N1B C19B 1.376(3) . ?
N1B C8B 1.390(4) . ?
N1B C4B 1.416(3) . ?
N2B C23B 1.146(4) . ?
N3B C22B 1.318(4) . ?
N3B H3BA 0.8700 . ?
N3B H3BB 0.8700 . ?
C1B H1BA 0.9700 . ?
C1B H1BB 0.9700 . ?
C1B H1BC 0.9700 . ?
C2B C7B 1.375(5) . ?
C2B C3B 1.392(4) . ?
C3B C4B 1.353(4) . ?
C3B H3B 0.9400 . ?
C4B C5B 1.397(4) . ?
C5B C6B 1.371(4) . ?
C5B H5B 0.9400 . ?
C6B C7B 1.385(5) . ?
C6B H6B 0.9400 . ?
C7B H7B 0.9400 . ?
C8B C9B 1.378(4) . ?
C8B C13B 1.404(4) . ?
C9B C10B 1.352(4) . ?
C9B H9B 0.9400 . ?
C10B C11B 1.393(4) . ?
C10B H10B 0.9400 . ?
C11B C12B 1.373(4) . ?
C11B H11B 0.9400 . ?
C12B C13B 1.385(4) . ?
C12B H12B 0.9400 . ?
C13B C14B 1.438(4) . ?
C14B C15B 1.386(4) . ?
C14B C19B 1.388(4) . ?
C15B C16B 1.387(4) . ?
C15B H15B 0.9400 . ?
C16B C17B 1.400(4) . ?
C16B C20B 1.451(4) . ?
C17B C18B 1.371(4) . ?
C17B H17B 0.9400 . ?
C18B C19B 1.383(4) . ?
C18B H18B 0.9400 . ?
C20B C21B 1.334(4) . ?
C20B H20B 0.9400 . ?
C21B C23B 1.409(4) . ?
C21B C22B 1.501(4) . ?

loop_
_geom_hbond_atom_site_label_D
_geom_hbond_atom_site_label_H
_geom_hbond_atom_site_label_A
_geom_hbond_distance_DH
_geom_hbond_distance_HA
_geom_hbond_distance_DA
_geom_hbond_angle_DHA
_geom_hbond_site_symmetry_A
_geom_hbond_publ_flag
N3A H3AA O2B 0.87 1.98 2.850(3) 178.6 . yes
N3A H3AB O1B 0.87 2.46 3.049(3) 126.0 2_766 yes
C3A H3A O2A 0.94 2.30 3.240(4) 178.2 2_567 yes
N3B H3BA O2A 0.87 1.98 2.845(3) 176.6 . yes
N3B H3BB O1A 0.87 2.28 2.933(4) 132.4 2_567 yes
C3B H3B O2B 0.94 2.41 3.338(4) 170.9 2_766 yes

loop_
_geom_torsion_atom_site_label_1
_geom_torsion_atom_site_label_2
_geom_torsion_atom_site_label_3
_geom_torsion_atom_site_label_4
_geom_torsion
_geom_torsion_site_symmetry_1
_geom_torsion_site_symmetry_2
_geom_torsion_site_symmetry_3
_geom_torsion_site_symmetry_4
_geom_torsion_publ_flag
C1A O1A C2A C7A -10.4(5) . . . . ?
C1A O1A C2A C3A 168.2(3) . . . . ?
O1A C2A C3A C4A -179.7(3) . . . . ?
C7A C2A C3A C4A -1.1(5) . . . . ?
C2A C3A C4A C5A 1.6(5) . . . . ?
C2A C3A C4A N1A 179.5(3) . . . . ?
C19A N1A C4A C5A 51.1(4) . . . . ?
C8A N1A C4A C5A -128.1(3) . . . . ?
C19A N1A C4A C3A -126.8(3) . . . . ?
C8A N1A C4A C3A 54.1(4) . . . . ?
C3A C4A C5A C6A 0.7(5) . . . . ?
N1A C4A C5A C6A -177.2(3) . . . . ?
C4A C5A C6A C7A -3.7(6) . . . . ?
O1A C2A C7A C6A 176.8(4) . . . . ?
C3A C2A C7A C6A -1.8(6) . . . . ?
C5A C6A C7A C2A 4.2(7) . . . . ?
C19A N1A C8A C9A -179.9(3) . . . . ?
C4A N1A C8A C9A -0.7(4) . . . . ?
C19A N1A C8A C13A -0.4(3) . . . . ?
C4A N1A C8A C13A 178.8(2) . . . . ?
N1A C8A C9A C10A -179.7(3) . . . . ?
C13A C8A C9A C10A 0.8(4) . . . . ?
C8A C9A C10A C11A -0.1(5) . . . . ?
C9A C10A C11A C12A -1.1(5) . . . . ?
C10A C11A C12A C13A 1.6(5) . . . . ?
C11A C12A C13A C8A -0.9(4) . . . . ?
C11A C12A C13A C14A 178.7(3) . . . . ?
C9A C8A C13A C12A -0.3(4) . . . . ?
N1A C8A C13A C12A -179.9(2) . . . . ?
C9A C8A C13A C14A 180.0(3) . . . . ?
N1A C8A C13A C14A 0.4(3) . . . . ?
C12A C13A C14A C15A -1.3(5) . . . . ?
C8A C13A C14A C15A 178.4(3) . . . . ?
C12A C13A C14A C19A -179.9(3) . . . . ?
C8A C13A C14A C19A -0.2(3) . . . . ?
C19A C14A C15A C16A 0.1(4) . . . . ?
C13A C14A C15A C16A -178.4(3) . . . . ?
C14A C15A C16A C17A 0.8(4) . . . . ?
C14A C15A C16A C20A 179.7(2) . . . . ?
C15A C16A C17A C18A -1.1(4) . . . . ?
C20A C16A C17A C18A -179.9(3) . . . . ?
C16A C17A C18A C19A 0.5(5) . . . . ?
C8A N1A C19A C18A -177.7(3) . . . . ?
C4A N1A C19A C18A 3.1(5) . . . . ?
C8A N1A C19A C14A 0.3(3) . . . . ?
C4A N1A C19A C14A -179.0(2) . . . . ?
C17A C18A C19A N1A 178.2(3) . . . . ?
C17A C18A C19A C14A 0.4(4) . . . . ?
C15A C14A C19A N1A -178.9(2) . . . . ?
C13A C14A C19A N1A 0.0(3) . . . . ?
C15A C14A C19A C18A -0.7(4) . . . . ?
C13A C14A C19A C18A 178.1(3) . . . . ?
C15A C16A C20A C21A 168.9(3) . . . . ?
C17A C16A C20A C21A -12.3(5) . . . . ?
C16A C20A C21A C23A -4.3(5) . . . . ?
C16A C20A C21A C22A 178.2(3) . . . . ?
C20A C21A C22A O2A 5.9(4) . . . . ?
C23A C21A C22A O2A -171.7(3) . . . . ?
C20A C21A C22A N3A -174.2(3) . . . . ?
C23A C21A C22A N3A 8.1(4) . . . . ?
C1B O1B C2B C7B -6.9(6) . . . . ?
C1B O1B C2B C3B 173.6(4) . . . . ?
O1B C2B C3B C4B -178.9(3) . . . . ?
C7B C2B C3B C4B 1.6(6) . . . . ?
C2B C3B C4B C5B -0.8(5) . . . . ?
C2B C3B C4B N1B 179.6(3) . . . . ?
C19B N1B C4B C3B -128.2(3) . . . . ?
C8B N1B C4B C3B 63.8(4) . . . . ?
C19B N1B C4B C5B 52.2(4) . . . . ?
C8B N1B C4B C5B -115.8(3) . . . . ?
C3B C4B C5B C6B 0.2(5) . . . . ?
N1B C4B C5B C6B 179.8(3) . . . . ?
C4B C5B C6B C7B -0.4(5) . . . . ?
O1B C2B C7B C6B 178.8(4) . . . . ?
C3B C2B C7B C6B -1.8(6) . . . . ?
C5B C6B C7B C2B 1.2(6) . . . . ?
C19B N1B C8B C9B 178.9(3) . . . . ?
C4B N1B C8B C9B -11.4(5) . . . . ?
C19B N1B C8B C13B 0.0(3) . . . . ?
C4B N1B C8B C13B 169.7(3) . . . . ?
N1B C8B C9B C10B -178.9(3) . . . . ?
C13B C8B C9B C10B -0.1(4) . . . . ?
C8B C9B C10B C11B 1.0(5) . . . . ?
C9B C10B C11B C12B -1.3(5) . . . . ?
C10B C11B C12B C13B 0.7(5) . . . . ?
C11B C12B C13B C8B 0.1(4) . . . . ?
C11B C12B C13B C14B 178.5(3) . . . . ?
C9B C8B C13B C12B -0.4(4) . . . . ?
N1B C8B C13B C12B 178.6(2) . . . . ?
C9B C8B C13B C14B -179.2(3) . . . . ?
N1B C8B C13B C14B -0.2(3) . . . . ?
C12B C13B C14B C15B 2.1(5) . . . . ?
C8B C13B C14B C15B -179.4(3) . . . . ?
C12B C13B C14B C19B -178.2(3) . . . . ?
C8B C13B C14B C19B 0.3(3) . . . . ?
C19B C14B C15B C16B 2.0(4) . . . . ?
C13B C14B C15B C16B -178.3(3) . . . . ?
C14B C15B C16B C17B 1.5(4) . . . . ?
C14B C15B C16B C20B 179.5(2) . . . . ?
C15B C16B C17B C18B -3.0(4) . . . . ?
C20B C16B C17B C18B 179.1(3) . . . . ?
C16B C17B C18B C19B 0.9(5) . . . . ?
C8B N1B C19B C18B -175.8(3) . . . . ?
C4B N1B C19B C18B 14.4(5) . . . . ?
C8B N1B C19B C14B 0.2(3) . . . . ?
C4B N1B C19B C14B -169.6(3) . . . . ?
C17B C18B C19B N1B 178.3(3) . . . . ?
C17B C18B C19B C14B 2.8(5) . . . . ?
C15B C14B C19B N1B 179.5(2) . . . . ?
C13B C14B C19B N1B -0.3(3) . . . . ?
C15B C14B C19B C18B -4.2(4) . . . . ?
C13B C14B C19B C18B 176.0(3) . . . . ?
C15B C16B C20B C21B 173.1(3) . . . . ?
C17B C16B C20B C21B -9.0(5) . . . . ?
C16B C20B C21B C23B -1.2(5) . . . . ?
C16B C20B C21B C22B 179.2(3) . . . . ?
C20B C21B C22B O2B 4.1(4) . . . . ?
C23B C21B C22B O2B -175.5(3) . . . . ?
C20B C21B C22B N3B -177.6(3) . . . . ?
C23B C21B C22B N3B 2.8(4) . . . . ?
